data_7207044
loop_
_publ_author_name
'Zhuang, Gui-lin'
'Chen, Wen-xian'
'Zeng, Gan-ning'
'Wang, Jian-guo'
'Chen, Wu-lin'

_publ_section_title
;
 Position of substituent dependent dimensionality in Ln--Cu heterometallic
 coordination polymers
;
_journal_issue 2
_journal_name_full CrystEngComm
_journal_page_first 679
_journal_paper_doi 10.1039/c1ce05864a
_journal_volume 14
_journal_year 2012
_chemical_formula_sum 'C30 H48 Cu3 La2 N6 O27'
_chemical_formula_weight 1393.18
_chemical_name_systematic
;
?
;
_space_group_IT_number 147
_symmetry_cell_setting trigonal
_symmetry_space_group_name_Hall '-P 3'
_symmetry_space_group_name_H-M 'P -3'
_atom_sites_solution_hydrogens geom
_atom_sites_solution_primary direct
_atom_sites_solution_secondary difmap
_audit_creation_method SHELXL-97
_cell_angle_alpha 90.00
_cell_angle_beta 90.00
_cell_angle_gamma 120.00
_cell_formula_units_Z 1
_cell_length_a 13.6224(3)
_cell_length_b 13.6224(3)
_cell_length_c 7.4935(3)
_cell_measurement_temperature 173(2)
_cell_volume 1204.27(6)
_computing_cell_refinement 'CrysAlis RED'
_computing_data_collection 'CrysAlis CCD'
_computing_data_reduction 'CrysAlis RED'
_computing_molecular_graphics 'SHELXL-97 (Sheldrick, 1997)'
_computing_publication_material 'SHELXL-97 (Sheldrick, 1997)'
_computing_structure_refinement 'SHELXL-97 (Sheldrick, 1997)'
_computing_structure_solution 'SHELXS-97 (Sheldrick, 1990)'
_diffrn_ambient_temperature 173(2)
_diffrn_measured_fraction_theta_full 0.994
_diffrn_measured_fraction_theta_max 0.994
_diffrn_measurement_device_type 'CrysAlis CCD, Oxford Diffraction Ltd.'
_diffrn_measurement_method \w
_diffrn_radiation_monochromator graphite
_diffrn_radiation_source 'Enhance (Mo) X-ray Source'
_diffrn_radiation_type MoK\a
_diffrn_radiation_wavelength 0.71073
_diffrn_reflns_av_R_equivalents 0.0249
_diffrn_reflns_av_sigmaI/netI 0.0192
_diffrn_reflns_limit_h_max 17
_diffrn_reflns_limit_h_min -16
_diffrn_reflns_limit_k_max 17
_diffrn_reflns_limit_k_min -17
_diffrn_reflns_limit_l_max 8
_diffrn_reflns_limit_l_min -9
_diffrn_reflns_number 9049
_diffrn_reflns_theta_full 26.98
_diffrn_reflns_theta_max 26.98
_diffrn_reflns_theta_min 2.72
_exptl_absorpt_coefficient_mu 3.131
_exptl_absorpt_correction_T_max 0.5082
_exptl_absorpt_correction_T_min 0.4070
_exptl_absorpt_correction_type multi-scan
_exptl_absorpt_process_details 'CrysAlis RED'
_exptl_crystal_colour blue
_exptl_crystal_density_diffrn 1.921
_exptl_crystal_density_method 'not measured'
_exptl_crystal_description block
_exptl_crystal_F_000 687
_exptl_crystal_size_max 0.35
_exptl_crystal_size_mid 0.30
_exptl_crystal_size_min 0.25
_refine_diff_density_max 0.942
_refine_diff_density_min -0.569
_refine_diff_density_rms 0.101
_refine_ls_extinction_method none
_refine_ls_goodness_of_fit_ref 1.101
_refine_ls_hydrogen_treatment constr
_refine_ls_matrix_type full
_refine_ls_number_parameters 118
_refine_ls_number_reflns 1748
_refine_ls_number_restraints 0
_refine_ls_restrained_S_all 1.101
_refine_ls_R_factor_all 0.0271
_refine_ls_R_factor_gt 0.0248
_refine_ls_shift/su_max 0.061
_refine_ls_shift/su_mean 0.002
_refine_ls_structure_factor_coef Fsqd
_refine_ls_weighting_details 'calc w=1/[\s^2^(Fo^2^)+(0.0414P)^2^+1.0921P] where P=(Fo^2^+2Fc^2^)/3'
_refine_ls_weighting_scheme calc
_refine_ls_wR_factor_gt 0.0677
_refine_ls_wR_factor_ref 0.0682
_reflns_number_gt 1636
_reflns_number_total 1748
_reflns_threshold_expression >2sigma(I)
_cod_data_source_file c1ce05864a.txt
_cod_data_source_block complex1
_cod_depositor_comments
;
The following automatic conversions were performed:

'_symmetry_cell_setting' value 'Trigonal' changed to 'trigonal'
according to /home/saulius/struct/CIF-dictionaries/cif_core.dic
dictionary named 'cif_core.dic' version 2.4.1 from 2010-06-29.

Automatic conversion script
Id: cif_fix_values 1715 2011-07-08 13:25:40Z adriana 
;
_cod_original_sg_symbol_H-M P-3
_cod_database_code 7207044

loop_
_symmetry_equiv_pos_as_xyz
'x, y, z'
'-y, x-y, z'
'-x+y, -x, z'
'-x, -y, -z'
'y, -x+y, -z'
'x-y, x, -z'

loop_
_atom_site_label
_atom_site_type_symbol
_atom_site_fract_x
_atom_site_fract_y
_atom_site_fract_z
_atom_site_U_iso_or_equiv
_atom_site_adp_type
_atom_site_occupancy
_atom_site_symmetry_multiplicity
_atom_site_calc_flag
_atom_site_refinement_flags
La1 La 0.6667 0.3333 1.65898(2) 0.01754(5) Uani 1 3 d S
Cu1 Cu 1.0000 0.5000 1.0000 0.02318(9) Uani 1 2 d S
O1 O 0.75848(14) 0.55783(15) 0.7581(3) 0.0418(5) Uani 1 1 d .
O2 O 0.82035(12) 0.45368(13) 0.8827(2) 0.0322(4) Uani 1 1 d .
O3 O 0.92318(13) 0.40795(14) 1.2114(2) 0.0360(4) Uani 1 1 d .
O4 O 0.82233(16) 0.40055(18) 1.4481(2) 0.0524(5) Uani 1 1 d .
N1 N 0.96406(14) 0.61369(15) 1.1059(2) 0.0267(4) Uani 1 1 d .
H1A H 1.0319 0.6769 1.1399 0.032 Uiso 1 1 calc R
C1 C 0.82258(17) 0.54659(19) 0.8635(3) 0.0292(5) Uani 1 1 d .
C2 C 0.9107(2) 0.6498(2) 0.9679(4) 0.0445(7) Uani 1 1 d .
H2A H 0.8577 0.6606 1.0469 0.053 Uiso 1 1 calc R
C3 C 0.8944(2) 0.5648(2) 1.2678(4) 0.0447(7) Uani 1 1 d .
H3A H 0.8169 0.5481 1.2316 0.054 Uiso 1 1 calc R
C4 C 0.87964(18) 0.4498(2) 1.3129(3) 0.0328(6) Uani 1 1 d .
C5 C 0.9288(6) 0.6530(5) 1.4099(7) 0.0500(17) Uani 0.50 1 d P
H5B H 0.9345 0.7219 1.3586 0.075 Uiso 0.50 1 calc PR
H5C H 1.0025 0.6705 1.4589 0.075 Uiso 0.50 1 calc PR
H5D H 0.8720 0.6246 1.5053 0.075 Uiso 0.50 1 calc PR
C6 C 0.9565(9) 0.7412(7) 0.8974(17) 0.121(4) Uani 0.50 1 d P
H6A H 1.0101 0.7980 0.9810 0.181 Uiso 0.50 1 calc PR
H6B H 0.8994 0.7612 0.8624 0.181 Uiso 0.50 1 calc PR
H6C H 0.9972 0.7389 0.7911 0.181 Uiso 0.50 1 calc PR
O1W O 1.0844(11) 0.800(2) 1.511(3) 0.829(13) Uani 0.50 1 d P

loop_
_atom_site_aniso_label
_atom_site_aniso_U_11
_atom_site_aniso_U_22
_atom_site_aniso_U_33
_atom_site_aniso_U_23
_atom_site_aniso_U_13
_atom_site_aniso_U_12
La1 0.02047(6) 0.02047(6) 0.01168(9) 0.000 0.000 0.01024(3)
Cu1 0.02021(13) 0.03179(16) 0.01811(18) 0.00588(12) 0.00502(12) 0.01342(11)
O1 0.0389(7) 0.0476(8) 0.0458(10) -0.0021(8) -0.0117(7) 0.0268(6)
O2 0.0289(6) 0.0287(6) 0.0384(9) -0.0080(6) -0.0105(7) 0.0141(5)
O3 0.0374(7) 0.0490(8) 0.0292(8) 0.0169(7) 0.0156(6) 0.0272(6)
O4 0.0537(9) 0.0751(11) 0.0345(10) 0.0233(8) 0.0268(8) 0.0368(8)
N1 0.0195(7) 0.0294(8) 0.0237(9) -0.0014(7) -0.0001(7) 0.0066(6)
C1 0.0231(8) 0.0364(10) 0.0306(12) -0.0031(9) -0.0025(8) 0.0168(7)
C2 0.0596(12) 0.0333(10) 0.0483(15) -0.0103(10) -0.0205(12) 0.0290(9)
C3 0.0446(12) 0.0430(12) 0.0407(14) 0.0007(11) 0.0203(11) 0.0175(10)
C4 0.0261(9) 0.0483(12) 0.0223(11) 0.0079(9) 0.0065(8) 0.0175(8)
C5 0.078(3) 0.038(2) 0.019(2) -0.0019(19) 0.022(2) 0.017(2)
C6 0.120(6) 0.062(5) 0.149(9) -0.011(5) -0.078(6) 0.022(5)
O1W 0.189(8) 1.68(3) 0.556(16) -0.821(17) -0.153(10) 0.424(14)

loop_
_atom_type_symbol
_atom_type_description
_atom_type_scat_dispersion_real
_atom_type_scat_dispersion_imag
_atom_type_scat_source
C C 0.0033 0.0016 'International Tables Vol C Tables 4.2.6.8 and 6.1.1.4'
H H 0.0000 0.0000 'International Tables Vol C Tables 4.2.6.8 and 6.1.1.4'
N N 0.0061 0.0033 'International Tables Vol C Tables 4.2.6.8 and 6.1.1.4'
O O 0.0106 0.0060 'International Tables Vol C Tables 4.2.6.8 and 6.1.1.4'
Cu Cu 0.3201 1.2651 'International Tables Vol C Tables 4.2.6.8 and 6.1.1.4'
La La -0.2871 2.4523 'International Tables Vol C Tables 4.2.6.8 and 6.1.1.4'

loop_
_geom_angle_atom_site_label_1
_geom_angle_atom_site_label_2
_geom_angle_atom_site_label_3
_geom_angle
_geom_angle_site_symmetry_1
_geom_angle_site_symmetry_3
O4 La1 O4 82.19(7) . 3_665
O4 La1 O4 82.19(7) . 2_655
O4 La1 O4 82.19(7) 3_665 2_655
O4 La1 O2 120.22(7) . 3_666
O4 La1 O2 84.47(6) 3_665 3_666
O4 La1 O2 151.98(7) 2_655 3_666
O4 La1 O2 84.47(6) . 1_556
O4 La1 O2 151.98(7) 3_665 1_556
O4 La1 O2 120.22(7) 2_655 1_556
O2 La1 O2 81.15(6) 3_666 1_556
O4 La1 O2 151.98(7) . 2_656
O4 La1 O2 120.22(7) 3_665 2_656
O4 La1 O2 84.47(6) 2_655 2_656
O2 La1 O2 81.15(6) 3_666 2_656
O2 La1 O2 81.15(6) 1_556 2_656
O4 La1 O1 72.55(7) . 3_666
O4 La1 O1 86.04(7) 3_665 3_666
O4 La1 O1 153.35(6) 2_655 3_666
O2 La1 O1 48.51(6) 3_666 3_666
O2 La1 O1 66.44(6) 1_556 3_666
O2 La1 O1 122.00(6) 2_656 3_666
O4 La1 O1 153.35(6) . 2_656
O4 La1 O1 72.55(7) 3_665 2_656
O4 La1 O1 86.04(7) 2_655 2_656
O2 La1 O1 66.44(6) 3_666 2_656
O2 La1 O1 122.00(6) 1_556 2_656
O2 La1 O1 48.51(6) 2_656 2_656
O1 La1 O1 113.06(3) 3_666 2_656
O4 La1 O1 86.04(7) . 1_556
O4 La1 O1 153.35(6) 3_665 1_556
O4 La1 O1 72.55(7) 2_655 1_556
O2 La1 O1 122.00(6) 3_666 1_556
O2 La1 O1 48.51(6) 1_556 1_556
O2 La1 O1 66.44(6) 2_656 1_556
O1 La1 O1 113.06(3) 3_666 1_556
O1 La1 O1 113.06(3) 2_656 1_556
O4 La1 C1 96.39(7) . 3_666
O4 La1 C1 84.61(7) 3_665 3_666
O4 La1 C1 166.79(7) 2_655 3_666
O2 La1 C1 24.24(6) 3_666 3_666
O2 La1 C1 72.51(6) 1_556 3_666
O2 La1 C1 101.98(6) 2_656 3_666
O1 La1 C1 24.28(6) 3_666 3_666
O1 La1 C1 89.67(6) 2_656 3_666
O1 La1 C1 120.55(6) 1_556 3_666
O4 La1 C1 84.61(7) . 1_556
O4 La1 C1 166.79(7) 3_665 1_556
O4 La1 C1 96.39(7) 2_655 1_556
O2 La1 C1 101.98(6) 3_666 1_556
O2 La1 C1 24.24(6) 1_556 1_556
O2 La1 C1 72.51(6) 2_656 1_556
O1 La1 C1 89.67(6) 3_666 1_556
O1 La1 C1 120.55(6) 2_656 1_556
O1 La1 C1 24.28(6) 1_556 1_556
C1 La1 C1 96.54(6) 3_666 1_556
O4 La1 C1 166.79(7) . 2_656
O4 La1 C1 96.39(7) 3_665 2_656
O4 La1 C1 84.61(7) 2_655 2_656
O2 La1 C1 72.51(6) 3_666 2_656
O2 La1 C1 101.98(6) 1_556 2_656
O2 La1 C1 24.24(6) 2_656 2_656
O1 La1 C1 120.55(6) 3_666 2_656
O1 La1 C1 24.28(6) 2_656 2_656
O1 La1 C1 89.67(6) 1_556 2_656
C1 La1 C1 96.54(6) 3_666 2_656
C1 La1 C1 96.54(6) 1_556 2_656
O3 Cu1 O3 180.00(11) 4_767 .
O3 Cu1 N1 94.82(8) 4_767 .
O3 Cu1 N1 85.18(8) . .
O3 Cu1 N1 85.18(8) 4_767 4_767
O3 Cu1 N1 94.82(8) . 4_767
N1 Cu1 N1 180.0 . 4_767
O3 Cu1 O2 91.18(6) 4_767 .
O3 Cu1 O2 88.82(6) . .
N1 Cu1 O2 74.58(7) . .
N1 Cu1 O2 105.42(7) 4_767 .
O3 Cu1 O2 88.82(6) 4_767 4_767
O3 Cu1 O2 91.18(6) . 4_767
N1 Cu1 O2 105.42(7) . 4_767
N1 Cu1 O2 74.58(7) 4_767 4_767
O2 Cu1 O2 180.00(4) . 4_767
C1 O1 La1 89.52(15) . 1_554
C1 O2 Cu1 105.79(12) . .
C1 O2 La1 99.86(13) . 1_554
Cu1 O2 La1 145.58(8) . 1_554
C4 O3 Cu1 114.72(16) . .
C4 O4 La1 157.5(2) . .
C3 N1 C2 114.3(2) . .
C3 N1 Cu1 109.02(16) . .
C2 N1 Cu1 109.22(15) . .
O1 C1 O2 122.1(2) . .
O1 C1 C2 119.2(2) . .
O2 C1 C2 118.6(2) . .
O1 C1 La1 66.20(12) . 1_554
O2 C1 La1 55.90(11) . 1_554
C2 C1 La1 173.74(18) . 1_554
C6 C2 N1 124.3(5) . .
C6 C2 C1 119.3(6) . .
N1 C2 C1 110.0(2) . .
N1 C3 C5 110.4(3) . .
N1 C3 C4 111.9(2) . .
C5 C3 C4 119.9(3) . .
O4 C4 O3 123.7(3) . .
O4 C4 C3 117.4(3) . .
O3 C4 C3 118.9(2) . .

loop_
_geom_bond_atom_site_label_1
_geom_bond_atom_site_label_2
_geom_bond_distance
_geom_bond_site_symmetry_2
La1 O4 2.4271(18) .
La1 O4 2.4271(18) 3_665
La1 O4 2.4271(18) 2_655
La1 O2 2.5397(15) 3_666
La1 O2 2.5397(15) 1_556
La1 O2 2.5397(15) 2_656
La1 O1 2.7647(19) 3_666
La1 O1 2.7647(19) 2_656
La1 O1 2.7647(19) 1_556
La1 C1 3.022(2) 3_666
La1 C1 3.022(2) 1_556
La1 C1 3.022(2) 2_656
Cu1 O3 1.9661(16) 4_767
Cu1 O3 1.9661(16) .
Cu1 N1 2.007(2) .
Cu1 N1 2.007(2) 4_767
Cu1 O2 2.3696(16) .
Cu1 O2 2.3696(16) 4_767
O1 C1 1.242(3) .
O1 La1 2.7647(18) 1_554
O2 C1 1.259(3) .
O2 La1 2.5397(15) 1_554
O3 C4 1.262(3) .
O4 C4 1.249(3) .
N1 C3 1.478(3) .
N1 C2 1.483(3) .
C1 C2 1.530(3) .
C1 La1 3.022(2) 1_554
C2 C6 1.201(10) .
C3 C5 1.495(6) .
C3 C4 1.514(4) .
